data_7011055
loop_
_publ_author_name
'Pradeep Mathur'
'Moawia O. Ahmed'
'John H. Kaldis'
'Michael J. McGlinchey'

_publ_section_title
;
 Synthesis, structure and mechanism of formation of
 chalcogen-stabilised mixed-metal clusters featuring acetylide bridging
 and acetylide coupling
;
_journal_issue 4
_journal_name_full 'J. Chem. Soc., Dalton Trans.'
_journal_page_first 619
_journal_page_last 629
_journal_paper_doi 10.1039/b107090h
_journal_year 2002
_chemical_formula_sum 'C35 H20 Fe4 Mo2 O9 S2'
_chemical_formula_weight 1063.91
_chemical_name_systematic
;
?
;
_space_group_IT_number 15
_symmetry_cell_setting monoclinic
_symmetry_space_group_name_Hall '-C 2yc'
_symmetry_space_group_name_H-M 'C 1 2/c 1'
_atom_sites_solution_hydrogens geom
_atom_sites_solution_primary direct
_atom_sites_solution_secondary difmap
_audit_creation_method SHELXL
_cell_angle_alpha 90.00
_cell_angle_beta 99.1690(10)
_cell_angle_gamma 90.00
_cell_formula_units_Z 8
_cell_length_a 16.3700(5)
_cell_length_b 15.7216(5)
_cell_length_c 28.2246(6)
_cell_measurement_reflns_used 6329
_cell_measurement_temperature 299(2)
_cell_measurement_theta_max 25.00
_cell_measurement_theta_min 1.46
_cell_volume 7171.1(4)
_computing_cell_refinement 'Bruker SMART'
_computing_data_collection 'Bruker SMART'
_computing_data_reduction 'Bruker SHELXTL'
_computing_molecular_graphics 'Bruker SHELXTL'
_computing_publication_material 'Bruker SHELXTL'
_computing_structure_refinement 'SHELXL-V.5.03 Sheldrick, 1994'
_computing_structure_solution 'SHELXTL-V.5.03 Sheldrick, 1994'
_diffrn_ambient_temperature 299(2)
_diffrn_measurement_device 'Bruker Smart CCD'
_diffrn_measurement_method 'phi and omega scans'
_diffrn_radiation_monochromator graphite
_diffrn_radiation_source 'rotating anode'
_diffrn_radiation_type MoK\a
_diffrn_radiation_wavelength 0.71073
_diffrn_reflns_av_R_equivalents 0.0498
_diffrn_reflns_av_sigmaI/netI 0.0548
_diffrn_reflns_limit_h_max 21
_diffrn_reflns_limit_h_min -20
_diffrn_reflns_limit_k_max 19
_diffrn_reflns_limit_k_min -20
_diffrn_reflns_limit_l_max 32
_diffrn_reflns_limit_l_min -36
_diffrn_reflns_number 26923
_diffrn_reflns_theta_max 25.00
_diffrn_reflns_theta_min 1.46
_exptl_absorpt_coefficient_mu 2.424
_exptl_absorpt_correction_T_max 0.737047
_exptl_absorpt_correction_T_min 0.593250
_exptl_absorpt_correction_type 'empirical (SADABS Sheldrick, 1996)'
_exptl_crystal_colour red
_exptl_crystal_density_diffrn 1.971
_exptl_crystal_description 'square pris'
_exptl_crystal_F_000 4176
_exptl_crystal_size_max .26
_exptl_crystal_size_mid .22
_exptl_crystal_size_min .08
_refine_diff_density_max 0.345
_refine_diff_density_min -0.339
_refine_diff_density_rms 0.078
_refine_ls_extinction_coef 0.000062(7)
_refine_ls_extinction_expression Fc^*^=kFc[1+0.001xFc^2^\l^3^/sin(2\q)]^-1/4^
_refine_ls_extinction_method SHELXL
_refine_ls_goodness_of_fit_all 0.947
_refine_ls_goodness_of_fit_obs 1.037
_refine_ls_hydrogen_treatment noref
_refine_ls_matrix_type full
_refine_ls_number_parameters 470
_refine_ls_number_reflns 6317
_refine_ls_number_restraints 0
_refine_ls_restrained_S_all 0.951
_refine_ls_restrained_S_obs 1.037
_refine_ls_R_factor_all 0.0584
_refine_ls_R_factor_obs 0.0288
_refine_ls_shift/esd_max 0.001
_refine_ls_shift/esd_mean 0.000
_refine_ls_structure_factor_coef Fsqd
_refine_ls_weighting_details 'w=1/[\s^2^(Fo^2^)+(0.0186P)^2^+0.0000P] where P=(Fo^2^+2Fc^2^)/3'
_refine_ls_weighting_scheme calc
_refine_ls_wR_factor_all 0.0514
_refine_ls_wR_factor_obs 0.0463
_reflns_number_observed 4448
_reflns_number_total 6329
_reflns_observed_criterion >2sigma(I)
_cod_data_source_file b107090h.txt
_cod_data_source_block 3
_cod_depositor_comments
;
The following automatic conversions were performed:
'_symmetry_cell_setting' value 'Monoclinic' changed to 'monoclinic'
according to '/home/saulius/struct/CIF-dictionaries/cif_core.dic'
dictionary named 'cif_core.dic' version 2.4.1 from 2010-06-29.

Automatic conversion script
Id: cif_fix_enum 1527 2010-12-29 10:47:43Z saulius 

The following automatic conversions were performed:

'_refine_ls_weighting_scheme' value 'calc
w=1/[\s^2^(Fo^2^)+(0.0186P)^2^+0.0000P] where P=(Fo^2^+2Fc^2^)/3' was
changed to 'calc'. New tag '_refine_ls_weighting_details' was
created. The value of the new tag was set to
'w=1/[\s^2^(Fo^2^)+(0.0186P)^2^+0.0000P] where P=(Fo^2^+2Fc^2^)/3'.

Automatic conversion script
Id: cif_fix_values 3143 2015-03-26 13:38:13Z robertas 
;
_cod_original_sg_symbol_H-M C2/c
_cod_database_code 7011055

loop_
_symmetry_equiv_pos_as_xyz
'x, y, z'
'-x, y, -z+1/2'
'x+1/2, y+1/2, z'
'-x+1/2, y+1/2, -z+1/2'
'-x, -y, -z'
'x, -y, z-1/2'
'-x+1/2, -y+1/2, -z'
'x+1/2, -y+1/2, z-1/2'

loop_
_atom_site_aniso_label
_atom_site_aniso_U_11
_atom_site_aniso_U_22
_atom_site_aniso_U_33
_atom_site_aniso_U_23
_atom_site_aniso_U_13
_atom_site_aniso_U_12
Mo1 0.0263(2) 0.0291(2) 0.0258(2) 0.0002(2) 0.00491(14) 0.00124(14)
Mo2 0.0323(2) 0.0370(2) 0.0269(2) 0.0081(2) 0.00771(15) -0.00030(15)
Fe1 0.0281(3) 0.0361(3) 0.0314(3) -0.0064(3) 0.0041(2) -0.0041(2)
Fe2 0.0238(3) 0.0364(3) 0.0248(3) 0.0010(2) 0.0041(2) -0.0027(2)
Fe3 0.0308(3) 0.0276(3) 0.0311(4) 0.0003(2) 0.0072(2) -0.0028(2)
Fe4 0.0270(3) 0.0313(3) 0.0215(3) -0.0019(2) 0.0034(2) -0.0031(2)
S1 0.0388(6) 0.0303(6) 0.0491(7) -0.0002(5) 0.0098(5) -0.0035(4)
S2 0.0300(5) 0.0425(6) 0.0263(6) 0.0042(5) 0.0009(4) 0.0007(4)
C1 0.033(2) 0.030(2) 0.022(2) -0.001(2) 0.011(2) -0.006(2)
C2 0.025(2) 0.031(2) 0.028(2) 0.000(2) 0.006(2) -0.001(2)
C3 0.027(2) 0.036(2) 0.035(3) -0.002(2) 0.009(2) -0.005(2)
C4 0.039(2) 0.061(3) 0.041(3) -0.008(2) 0.008(2) -0.001(2)
C5 0.053(3) 0.091(4) 0.057(4) -0.018(3) 0.030(3) -0.001(3)
C6 0.036(3) 0.086(4) 0.080(4) 0.003(3) 0.025(3) 0.010(2)
C7 0.024(2) 0.087(3) 0.065(4) 0.013(3) 0.007(2) 0.001(2)
C8 0.033(2) 0.065(3) 0.043(3) 0.003(2) 0.007(2) -0.001(2)
C9 0.027(2) 0.029(2) 0.024(2) -0.005(2) 0.002(2) -0.004(2)
C10 0.027(2) 0.030(2) 0.024(2) -0.001(2) 0.006(2) -0.006(2)
C11 0.028(2) 0.032(2) 0.022(2) 0.000(2) 0.003(2) 0.000(2)
C12 0.047(2) 0.046(2) 0.026(3) 0.000(2) 0.011(2) -0.001(2)
C13 0.060(3) 0.049(3) 0.036(3) -0.011(2) 0.008(2) -0.003(2)
C14 0.045(2) 0.068(3) 0.019(2) 0.004(2) 0.007(2) 0.012(2)
C15 0.044(2) 0.056(3) 0.029(3) 0.013(2) 0.010(2) 0.005(2)
C16 0.043(2) 0.043(2) 0.031(3) 0.001(2) 0.009(2) -0.003(2)
C17 0.021(2) 0.122(5) 0.047(3) -0.041(3) 0.012(2) -0.006(3)
C18 0.058(3) 0.077(4) 0.063(4) 0.026(3) 0.025(3) 0.044(3)
C19 0.059(3) 0.047(3) 0.075(4) -0.025(3) 0.030(3) 0.001(2)
C20 0.046(3) 0.078(3) 0.028(3) -0.007(3) 0.016(2) 0.014(2)
C21 0.059(3) 0.051(3) 0.064(4) -0.004(3) 0.046(3) -0.002(2)
C22 0.101(5) 0.083(4) 0.055(4) 0.051(3) 0.037(3) 0.030(4)
C23 0.049(3) 0.151(6) 0.022(3) 0.024(3) 0.005(2) -0.014(4)
C24 0.110(5) 0.080(4) 0.032(3) 0.000(3) 0.041(3) -0.014(4)
C25 0.058(3) 0.088(4) 0.053(4) 0.040(3) 0.033(3) 0.013(3)
C26 0.092(4) 0.072(4) 0.054(4) 0.026(3) 0.025(3) -0.033(3)
O27 0.053(2) 0.122(3) 0.042(2) -0.025(2) -0.005(2) -0.013(2)
C27 0.040(2) 0.057(3) 0.045(3) -0.013(2) 0.012(2) -0.009(2)
C28 0.043(3) 0.044(3) 0.054(3) -0.014(2) 0.005(2) -0.004(2)
O28 0.055(2) 0.067(2) 0.100(3) -0.014(2) 0.029(2) -0.030(2)
O29 0.049(2) 0.052(2) 0.075(2) -0.014(2) 0.027(2) 0.0066(14)
C29 0.033(2) 0.045(2) 0.040(3) 0.010(2) 0.005(2) 0.000(2)
O30 0.049(2) 0.103(3) 0.055(2) 0.020(2) -0.015(2) -0.003(2)
C30 0.035(2) 0.057(3) 0.041(3) 0.012(2) 0.008(2) -0.002(2)
C31 0.043(2) 0.027(2) 0.052(3) 0.004(2) 0.016(2) -0.002(2)
O31 0.056(2) 0.053(2) 0.071(2) 0.025(2) 0.006(2) 0.0118(15)
O32 0.075(2) 0.057(2) 0.070(2) -0.032(2) 0.021(2) -0.010(2)
C32 0.041(2) 0.038(2) 0.045(3) -0.001(2) 0.013(2) -0.001(2)
O33 0.038(2) 0.095(2) 0.057(2) -0.001(2) 0.023(2) -0.010(2)
C33 0.037(2) 0.035(2) 0.029(3) -0.003(2) -0.003(2) 0.003(2)
O34 0.032(2) 0.065(2) 0.060(2) 0.016(2) -0.0064(15) -0.0129(14)
C34 0.038(2) 0.036(2) 0.037(3) 0.007(2) 0.007(2) 0.001(2)
O35 0.097(3) 0.088(2) 0.060(3) -0.042(2) 0.034(2) -0.020(2)
C35 0.040(2) 0.053(3) 0.037(3) -0.003(2) 0.007(2) -0.008(2)

loop_
_atom_site_label
_atom_site_type_symbol
_atom_site_fract_x
_atom_site_fract_y
_atom_site_fract_z
_atom_site_U_iso_or_equiv
_atom_site_thermal_displace_type
_atom_site_occupancy
_atom_site_calc_flag
_atom_site_refinement_flags
_atom_site_disorder_group
Mo1 Mo 0.11742(2) 0.03159(2) 0.137819(11) 0.02701(9) Uani 1 d . .
Mo2 Mo 0.20320(2) 0.03041(2) 0.057860(12) 0.03176(9) Uani 1 d . .
Fe1 Fe 0.29901(3) 0.01489(3) 0.14553(2) 0.03193(14) Uani 1 d . .
Fe2 Fe 0.27526(3) -0.15037(3) 0.15551(2) 0.02832(13) Uani 1 d . .
Fe3 Fe 0.15314(3) -0.24742(3) 0.15907(2) 0.02959(13) Uani 1 d . .
Fe4 Fe 0.14412(3) -0.11852(3) 0.09300(2) 0.02666(13) Uani 1 d . .
S1 S 0.21792(6) 0.12760(6) 0.12271(4) 0.0391(3) Uani 1 d . .
S2 S 0.06744(5) -0.01116(6) 0.05882(3) 0.0333(2) Uani 1 d . .
C1 C 0.2692(2) -0.0664(2) 0.08966(12) 0.0278(9) Uani 1 d . .
C2 C 0.3432(2) -0.0929(2) 0.11436(12) 0.0278(8) Uani 1 d . .
C3 C 0.4266(2) -0.1134(2) 0.10370(14) 0.0324(9) Uani 1 d . .
C4 C 0.4366(2) -0.1365(2) 0.05732(15) 0.0466(11) Uani 1 d . .
H4 H 0.3911(2) -0.1363(2) 0.03292(15) 0.056 Uiso 1 calc R .
C5 C 0.5142(3) -0.1597(3) 0.0471(2) 0.0649(14) Uani 1 d . .
H5 H 0.5200(3) -0.1753(3) 0.0160(2) 0.078 Uiso 1 calc R .
C6 C 0.5816(3) -0.1599(3) 0.0823(2) 0.0656(14) Uani 1 d . .
H6 H 0.6332(3) -0.1748(3) 0.0751(2) 0.079 Uiso 1 calc R .
C7 C 0.5737(2) -0.1380(3) 0.1286(2) 0.0588(13) Uani 1 d . .
H7 H 0.6196(2) -0.1390(3) 0.1527(2) 0.071 Uiso 1 calc R .
C8 C 0.4968(2) -0.1145(2) 0.1392(2) 0.0470(11) Uani 1 d . .
H8 H 0.4920(2) -0.0992(2) 0.1704(2) 0.056 Uiso 1 calc R .
C9 C 0.1719(2) -0.0784(2) 0.16440(12) 0.0266(8) Uani 1 d . .
C10 C 0.1802(2) -0.1433(2) 0.19832(12) 0.0268(8) Uani 1 d . .
C11 C 0.1892(2) -0.1313(2) 0.25168(12) 0.0277(8) Uani 1 d . .
C12 C 0.2205(2) -0.0561(2) 0.27290(14) 0.0390(10) Uani 1 d . .
H12 H 0.2366(2) -0.0132(2) 0.25372(14) 0.047 Uiso 1 calc R .
C13 C 0.2283(2) -0.0433(2) 0.32223(15) 0.0479(11) Uani 1 d . .
H13 H 0.2499(2) 0.0076(2) 0.33555(15) 0.057 Uiso 1 calc R .
C14 C 0.2040(2) -0.1059(3) 0.35156(14) 0.0439(11) Uani 1 d . .
H14 H 0.2092(2) -0.0976(3) 0.38453(14) 0.053 Uiso 1 calc R .
C15 C 0.1721(2) -0.1804(2) 0.33093(14) 0.0423(10) Uani 1 d . .
H15 H 0.1549(2) -0.2227(2) 0.35015(14) 0.051 Uiso 1 calc R .
C16 C 0.1654(2) -0.1935(2) 0.28189(14) 0.0387(10) Uani 1 d . .
H16 H 0.1445(2) -0.2449(2) 0.26887(14) 0.046 Uiso 1 calc R .
C17 C -0.0226(2) 0.0429(4) 0.1468(2) 0.0624(14) Uani 1 d . .
H17 H -0.0697(2) 0.0194(4) 0.1249(2) 0.075 Uiso 1 calc R .
C18 C 0.0093(3) 0.1255(3) 0.1449(2) 0.0643(14) Uani 1 d . .
H18 H -0.0121(3) 0.1698(3) 0.1218(2) 0.077 Uiso 1 calc R .
C19 C 0.0675(3) 0.1371(3) 0.1856(2) 0.0583(13) Uani 1 d . .
H19 H 0.0955(3) 0.1909(3) 0.1954(2) 0.070 Uiso 1 calc R .
C20 C 0.0733(2) 0.0638(3) 0.21241(15) 0.0496(11) Uani 1 d . .
H20 H 0.1064(2) 0.0565(3) 0.24427(15) 0.060 Uiso 1 calc R .
C21 C 0.0179(3) 0.0037(3) 0.1884(2) 0.0538(12) Uani 1 d . .
H21 H 0.0047(3) -0.0520(3) 0.2007(2) 0.065 Uiso 1 calc R .
C22 C 0.1897(4) 0.1306(4) -0.0042(2) 0.077(2) Uani 1 d . .
H22 H 0.1551(4) 0.1818(4) -0.0062(2) 0.092 Uiso 1 calc R .
C23 C 0.1665(3) 0.0523(4) -0.0257(2) 0.074(2) Uani 1 d . .
H23 H 0.1130(3) 0.0388(4) -0.0451(2) 0.089 Uiso 1 calc R .
C24 C 0.2376(4) -0.0004(3) -0.0189(2) 0.0709(15) Uani 1 d . .
H24 H 0.2421(4) -0.0571(3) -0.0327(2) 0.085 Uiso 1 calc R .
C25 C 0.3022(3) 0.0472(3) 0.0057(2) 0.0638(14) Uani 1 d . .
H25 H 0.3602(3) 0.0292(3) 0.0127(2) 0.077 Uiso 1 calc R .
C26 C 0.2730(4) 0.1270(3) 0.0146(2) 0.0713(15) Uani 1 d . .
H26 H 0.3069(4) 0.1751(3) 0.0284(2) 0.086 Uiso 1 calc R .
O27 O 0.3905(2) 0.0407(2) 0.24350(11) 0.0739(10) Uani 1 d . .
C27 C 0.3512(2) 0.0301(3) 0.2066(2) 0.0465(11) Uani 1 d . .
C28 C 0.3856(2) 0.0667(2) 0.12708(15) 0.0474(11) Uani 1 d . .
O28 O 0.4413(2) 0.1002(2) 0.11448(12) 0.0723(10) Uani 1 d . .
O29 O 0.3179(2) -0.3065(2) 0.10762(10) 0.0567(8) Uani 1 d . .
C29 C 0.2945(2) -0.2494(2) 0.12752(14) 0.0394(10) Uani 1 d . .
O30 O 0.4006(2) -0.1805(2) 0.24053(11) 0.0715(10) Uani 1 d . .
C30 C 0.3529(2) -0.1677(2) 0.2067(2) 0.0443(11) Uani 1 d . .
C31 C 0.2155(2) -0.3113(2) 0.20204(15) 0.0397(10) Uani 1 d . .
O31 O 0.2586(2) -0.3509(2) 0.23023(11) 0.0606(9) Uani 1 d . .
O32 O 0.1278(2) -0.3820(2) 0.08398(11) 0.0662(9) Uani 1 d . .
C32 C 0.1380(2) -0.3296(2) 0.11272(15) 0.0404(10) Uani 1 d . .
O33 O -0.0001(2) -0.2819(2) 0.19769(10) 0.0617(9) Uani 1 d . .
C33 C 0.0580(2) -0.2666(2) 0.18203(13) 0.0345(9) Uani 1 d . .
O34 O -0.0200(2) -0.1974(2) 0.08829(10) 0.0542(8) Uani 1 d . .
C34 C 0.0483(2) -0.1738(2) 0.09656(13) 0.0368(10) Uani 1 d . .
O35 O 0.1695(2) -0.2207(2) 0.00889(11) 0.0795(11) Uani 1 d . .
C35 C 0.1599(2) -0.1822(2) 0.0420(2) 0.0434(10) Uani 1 d . .

loop_
_atom_type_symbol
_atom_type_description
_atom_type_scat_dispersion_real
_atom_type_scat_dispersion_imag
_atom_type_scat_source
C C 0.0033 0.0016 'International Tables Vol C Tables 4.2.6.8 and 6.1.1.4'
H H 0.0000 0.0000 'International Tables Vol C Tables 4.2.6.8 and 6.1.1.4'
S S 0.1246 0.1234 'International Tables Vol C Tables 4.2.6.8 and 6.1.1.4'
Fe Fe 0.3463 0.8444 'International Tables Vol C Tables 4.2.6.8 and 6.1.1.4'
Mo Mo -1.6832 0.6857 'International Tables Vol C Tables 4.2.6.8 and 6.1.1.4'
O O 0.0106 0.0060 'International Tables Vol C Tables 4.2.6.8 and 6.1.1.4'

loop_
_geom_angle_atom_site_label_1
_geom_angle_atom_site_label_2
_geom_angle_atom_site_label_3
_geom_angle
_geom_angle_site_symmetry_1
_geom_angle_site_symmetry_3
_geom_angle_publ_flag
C9 Mo1 S1 109.79(9) . . ?
C9 Mo1 C18 143.04(15) . . ?
S1 Mo1 C18 99.98(14) . . ?
C9 Mo1 S2 99.96(9) . . ?
S1 Mo1 S2 99.30(4) . . ?
C18 Mo1 S2 96.21(14) . . ?
C9 Mo1 C17 113.7(2) . . ?
S1 Mo1 C17 134.57(14) . . ?
C18 Mo1 C17 34.84(14) . . ?
S2 Mo1 C17 85.74(11) . . ?
C9 Mo1 C19 123.9(2) . . ?
S1 Mo1 C19 88.16(11) . . ?
C18 Mo1 C19 34.18(14) . . ?
S2 Mo1 C19 130.00(13) . . ?
C17 Mo1 C19 56.94(15) . . ?
C9 Mo1 C21 85.64(14) . . ?
S1 Mo1 C21 143.64(11) . . ?
C18 Mo1 C21 57.52(15) . . ?
S2 Mo1 C21 110.49(13) . . ?
C17 Mo1 C21 34.38(14) . . ?
C19 Mo1 C21 56.86(14) . . ?
C9 Mo1 C20 91.83(14) . . ?
S1 Mo1 C20 110.30(12) . . ?
C18 Mo1 C20 56.66(15) . . ?
S2 Mo1 C20 142.17(11) . . ?
C17 Mo1 C20 56.76(14) . . ?
C19 Mo1 C20 33.61(13) . . ?
C21 Mo1 C20 34.37(13) . . ?
C9 Mo1 Fe4 49.18(9) . . ?
S1 Mo1 Fe4 107.75(3) . . ?
C18 Mo1 Fe4 139.52(15) . . ?
S2 Mo1 Fe4 51.19(2) . . ?
C17 Mo1 Fe4 110.11(12) . . ?
C19 Mo1 Fe4 163.93(11) . . ?
C21 Mo1 Fe4 107.08(10) . . ?
C20 Mo1 Fe4 132.98(12) . . ?
C9 Mo1 Mo2 92.53(9) . . ?
S1 Mo1 Mo2 53.42(3) . . ?
C18 Mo1 Mo2 123.28(11) . . ?
S2 Mo1 Mo2 52.08(2) . . ?
C17 Mo1 Mo2 134.36(12) . . ?
C19 Mo1 Mo2 135.79(12) . . ?
C21 Mo1 Mo2 161.91(12) . . ?
C20 Mo1 Mo2 163.60(11) . . ?
Fe4 Mo1 Mo2 59.565(13) . . ?
C9 Mo1 Fe1 61.36(9) . . ?
S1 Mo1 Fe1 48.54(3) . . ?
C18 Mo1 Fe1 144.64(15) . . ?
S2 Mo1 Fe1 103.80(2) . . ?
C17 Mo1 Fe1 169.71(12) . . ?
C19 Mo1 Fe1 117.06(11) . . ?
C21 Mo1 Fe1 135.89(13) . . ?
C20 Mo1 Fe1 113.33(10) . . ?
Fe4 Mo1 Fe1 74.078(15) . . ?
Mo2 Mo1 Fe1 55.933(13) . . ?
C1 Mo2 S2 103.35(9) . . ?
C1 Mo2 C22 146.1(2) . . ?
S2 Mo2 C22 102.8(2) . . ?
C1 Mo2 C26 116.9(2) . . ?
S2 Mo2 C26 137.06(15) . . ?
C22 Mo2 C26 34.2(2) . . ?
C1 Mo2 C23 126.4(2) . . ?
S2 Mo2 C23 87.76(11) . . ?
C22 Mo2 C23 34.6(2) . . ?
C26 Mo2 C23 57.0(2) . . ?
C1 Mo2 S1 99.41(10) . . ?
S2 Mo2 S1 98.77(3) . . ?
C22 Mo2 S1 97.5(2) . . ?
C26 Mo2 S1 89.24(13) . . ?
C23 Mo2 S1 131.0(2) . . ?
C1 Mo2 C25 89.39(14) . . ?
S2 Mo2 C25 142.12(14) . . ?
C22 Mo2 C25 56.8(2) . . ?
C26 Mo2 C25 33.95(14) . . ?
C23 Mo2 C25 57.0(2) . . ?
S1 Mo2 C25 114.36(15) . . ?
C1 Mo2 C24 93.7(2) . . ?
S2 Mo2 C24 108.67(15) . . ?
C22 Mo2 C24 57.5(2) . . ?
C26 Mo2 C24 56.8(2) . . ?
C23 Mo2 C24 34.8(2) . . ?
S1 Mo2 C24 145.87(13) . . ?
C25 Mo2 C24 34.03(15) . . ?
C1 Mo2 Fe1 47.94(10) . . ?
S2 Mo2 Fe1 112.23(3) . . ?
C22 Mo2 Fe1 135.5(2) . . ?
C26 Mo2 Fe1 105.81(13) . . ?
C23 Mo2 Fe1 159.74(11) . . ?
S1 Mo2 Fe1 51.82(3) . . ?
C25 Mo2 Fe1 102.84(13) . . ?
C24 Mo2 Fe1 128.7(2) . . ?
C1 Mo2 Fe4 52.44(9) . . ?
S2 Mo2 Fe4 50.92(2) . . ?
C22 Mo2 Fe4 147.0(2) . . ?
C26 Mo2 Fe4 162.63(14) . . ?
C23 Mo2 Fe4 115.56(15) . . ?
S1 Mo2 Fe4 105.46(3) . . ?
C25 Mo2 Fe4 128.84(13) . . ?
C24 Mo2 Fe4 107.52(12) . . ?
Fe1 Mo2 Fe4 77.44(2) . . ?
C1 Mo2 Mo1 87.04(9) . . ?
S2 Mo2 Mo1 52.93(2) . . ?
C22 Mo2 Mo1 126.18(12) . . ?
C26 Mo2 Mo1 138.55(14) . . ?
C23 Mo2 Mo1 135.40(12) . . ?
S1 Mo2 Mo1 51.97(2) . . ?
C25 Mo2 Mo1 164.85(14) . . ?
C24 Mo2 Mo1 160.97(14) . . ?
Fe1 Mo2 Mo1 64.187(14) . . ?
Fe4 Mo2 Mo1 58.492(13) . . ?
C28 Fe1 C27 86.6(2) . . ?
C28 Fe1 C1 99.49(15) . . ?
C27 Fe1 C1 147.2(2) . . ?
C28 Fe1 C2 84.45(14) . . ?
C27 Fe1 C2 111.4(2) . . ?
C1 Fe1 C2 38.60(12) . . ?
C28 Fe1 S1 90.95(13) . . ?
C27 Fe1 S1 109.60(13) . . ?
C1 Fe1 S1 102.48(10) . . ?
C2 Fe1 S1 138.32(10) . . ?
C28 Fe1 Fe2 128.06(12) . . ?
C27 Fe1 Fe2 94.79(13) . . ?
C1 Fe1 Fe2 56.18(9) . . ?
C2 Fe1 Fe2 46.86(9) . . ?
S1 Fe1 Fe2 135.59(3) . . ?
C28 Fe1 Mo2 93.62(13) . . ?
C27 Fe1 Mo2 165.53(13) . . ?
C1 Fe1 Mo2 46.92(10) . . ?
C2 Fe1 Mo2 82.98(10) . . ?
S1 Fe1 Mo2 55.93(3) . . ?
Fe2 Fe1 Mo2 96.40(2) . . ?
C28 Fe1 Mo1 140.74(13) . . ?
C27 Fe1 Mo1 111.95(11) . . ?
C1 Fe1 Mo1 83.35(9) . . ?
C2 Fe1 Mo1 116.86(9) . . ?
S1 Fe1 Mo1 50.78(2) . . ?
Fe2 Fe1 Mo1 86.10(2) . . ?
Mo2 Fe1 Mo1 59.881(13) . . ?
C30 Fe2 C29 94.1(2) . . ?
C30 Fe2 C2 98.8(2) . . ?
C29 Fe2 C2 89.05(15) . . ?
C30 Fe2 C9 118.2(2) . . ?
C29 Fe2 C9 136.59(14) . . ?
C2 Fe2 C9 111.74(13) . . ?
C30 Fe2 C10 92.3(2) . . ?
C29 Fe2 C10 119.49(14) . . ?
C2 Fe2 C10 148.64(13) . . ?
C9 Fe2 C10 38.63(12) . . ?
C30 Fe2 C1 133.11(14) . . ?
C29 Fe2 C1 97.58(14) . . ?
C2 Fe2 C1 36.69(12) . . ?
C9 Fe2 C1 81.51(12) . . ?
C10 Fe2 C1 119.75(12) . . ?
C30 Fe2 Fe3 109.95(12) . . ?
C29 Fe2 Fe3 71.93(11) . . ?
C2 Fe2 Fe3 146.23(10) . . ?
C9 Fe2 Fe3 70.17(9) . . ?
C10 Fe2 Fe3 49.64(9) . . ?
C1 Fe2 Fe3 116.86(8) . . ?
C30 Fe2 Fe4 169.07(12) . . ?
C29 Fe2 Fe4 93.00(12) . . ?
C2 Fe2 Fe4 89.65(10) . . ?
C9 Fe2 Fe4 51.60(9) . . ?
C10 Fe2 Fe4 77.00(9) . . ?
C1 Fe2 Fe4 53.76(8) . . ?
Fe3 Fe2 Fe4 64.59(2) . . ?
C30 Fe2 Fe1 97.91(12) . . ?
C29 Fe2 Fe1 139.85(12) . . ?
C2 Fe2 Fe1 51.35(9) . . ?
C9 Fe2 Fe1 67.42(9) . . ?
C10 Fe2 Fe1 98.21(9) . . ?
C1 Fe2 Fe1 47.94(8) . . ?
Fe3 Fe2 Fe1 136.57(2) . . ?
Fe4 Fe2 Fe1 81.86(2) . . ?
C31 Fe3 C33 95.5(2) . . ?
C31 Fe3 C32 95.0(2) . . ?
C33 Fe3 C32 96.5(2) . . ?
C31 Fe3 C10 91.9(2) . . ?
C33 Fe3 C10 93.79(14) . . ?
C32 Fe3 C10 167.05(15) . . ?
C31 Fe3 Fe2 89.78(11) . . ?
C33 Fe3 Fe2 147.96(11) . . ?
C32 Fe3 Fe2 114.56(11) . . ?
C10 Fe3 Fe2 54.39(9) . . ?
C31 Fe3 Fe4 148.07(11) . . ?
C33 Fe3 Fe4 114.33(11) . . ?
C32 Fe3 Fe4 92.82(12) . . ?
C10 Fe3 Fe4 75.72(10) . . ?
Fe2 Fe3 Fe4 58.96(2) . . ?
C35 Fe4 C34 90.8(2) . . ?
C35 Fe4 C9 154.0(2) . . ?
C34 Fe4 C9 98.57(15) . . ?
C35 Fe4 C1 85.44(14) . . ?
C34 Fe4 C1 172.87(14) . . ?
C9 Fe4 C1 82.47(12) . . ?
C35 Fe4 S2 102.55(13) . . ?
C34 Fe4 S2 87.41(11) . . ?
C9 Fe4 S2 102.12(9) . . ?
C1 Fe4 S2 99.29(9) . . ?
C35 Fe4 Fe2 103.08(13) . . ?
C34 Fe4 Fe2 119.91(12) . . ?
C9 Fe4 Fe2 51.31(9) . . ?
C1 Fe4 Fe2 55.46(9) . . ?
S2 Fe4 Fe2 141.84(3) . . ?
C35 Fe4 Fe3 97.65(13) . . ?
C34 Fe4 Fe3 63.92(11) . . ?
C9 Fe4 Fe3 65.64(9) . . ?
C1 Fe4 Fe3 110.58(9) . . ?
S2 Fe4 Fe3 145.04(3) . . ?
Fe2 Fe4 Fe3 56.45(2) . . ?
C35 Fe4 Mo1 153.85(13) . . ?
C34 Fe4 Mo1 100.64(11) . . ?
C9 Fe4 Mo1 47.40(9) . . ?
C1 Fe4 Mo1 85.29(8) . . ?
S2 Fe4 Mo1 55.14(3) . . ?
Fe2 Fe4 Mo1 91.59(2) . . ?
Fe3 Fe4 Mo1 108.50(2) . . ?
C35 Fe4 Mo2 94.62(12) . . ?
C34 Fe4 Mo2 141.20(11) . . ?
C9 Fe4 Mo2 93.17(9) . . ?
C1 Fe4 Mo2 45.39(9) . . ?
S2 Fe4 Mo2 53.91(2) . . ?
Fe2 Fe4 Mo2 96.19(2) . . ?
Fe3 Fe4 Mo2 151.92(2) . . ?
Mo1 Fe4 Mo2 61.944(13) . . ?
Fe1 S1 Mo1 80.68(3) . . ?
Fe1 S1 Mo2 72.25(3) . . ?
Mo1 S1 Mo2 74.61(3) . . ?
Fe4 S2 Mo2 75.18(3) . . ?
Fe4 S2 Mo1 73.67(3) . . ?
Mo2 S2 Mo1 74.99(3) . . ?
C2 C1 Mo2 146.8(3) . . ?
C2 C1 Fe1 73.2(2) . . ?
Mo2 C1 Fe1 85.13(12) . . ?
C2 C1 Fe4 128.0(2) . . ?
Mo2 C1 Fe4 82.17(12) . . ?
Fe1 C1 Fe4 107.98(14) . . ?
C2 C1 Fe2 58.9(2) . . ?
Mo2 C1 Fe2 139.7(2) . . ?
Fe1 C1 Fe2 75.88(11) . . ?
Fe4 C1 Fe2 70.78(9) . . ?
C1 C2 C3 137.4(3) . . ?
C1 C2 Fe2 84.4(2) . . ?
C3 C2 Fe2 130.6(2) . . ?
C1 C2 Fe1 68.2(2) . . ?
C3 C2 Fe1 130.9(2) . . ?
Fe2 C2 Fe1 81.79(12) . . ?
C4 C3 C8 117.6(3) . . ?
C4 C3 C2 119.9(3) . . ?
C8 C3 C2 122.5(3) . . ?
C3 C4 C5 120.6(4) . . ?
C6 C5 C4 120.5(4) . . ?
C5 C6 C7 120.3(4) . . ?
C6 C7 C8 119.7(4) . . ?
C7 C8 C3 121.3(4) . . ?
C10 C9 Mo1 150.0(2) . . ?
C10 C9 Fe2 72.1(2) . . ?
Mo1 C9 Fe2 137.2(2) . . ?
C10 C9 Fe4 115.1(2) . . ?
Mo1 C9 Fe4 83.42(13) . . ?
Fe2 C9 Fe4 77.09(11) . . ?
C9 C10 C11 125.5(3) . . ?
C9 C10 Fe3 103.4(2) . . ?
C11 C10 Fe3 129.8(2) . . ?
C9 C10 Fe2 69.2(2) . . ?
C11 C10 Fe2 128.0(2) . . ?
Fe3 C10 Fe2 75.97(11) . . ?
C12 C11 C16 117.0(3) . . ?
C12 C11 C10 120.7(3) . . ?
C16 C11 C10 122.2(3) . . ?
C11 C12 C13 121.6(3) . . ?
C14 C13 C12 120.4(4) . . ?
C15 C14 C13 118.6(4) . . ?
C14 C15 C16 120.9(4) . . ?
C15 C16 C11 121.4(4) . . ?
C21 C17 C18 108.0(4) . . ?
C21 C17 Mo1 73.5(2) . . ?
C18 C17 Mo1 72.0(2) . . ?
C19 C18 C17 107.6(4) . . ?
C19 C18 Mo1 73.9(2) . . ?
C17 C18 Mo1 73.2(2) . . ?
C20 C19 C18 109.0(4) . . ?
C20 C19 Mo1 74.1(2) . . ?
C18 C19 Mo1 71.9(2) . . ?
C19 C20 C21 108.4(4) . . ?
C19 C20 Mo1 72.3(2) . . ?
C21 C20 Mo1 72.2(2) . . ?
C17 C21 C20 107.0(4) . . ?
C17 C21 Mo1 72.1(2) . . ?
C20 C21 Mo1 73.4(2) . . ?
C26 C22 C23 108.3(5) . . ?
C26 C22 Mo2 73.5(3) . . ?
C23 C22 Mo2 73.6(3) . . ?
C22 C23 C24 107.2(4) . . ?
C22 C23 Mo2 71.8(3) . . ?
C24 C23 Mo2 73.1(3) . . ?
C25 C24 C23 107.2(5) . . ?
C25 C24 Mo2 72.8(3) . . ?
C23 C24 Mo2 72.2(3) . . ?
C26 C25 C24 108.8(5) . . ?
C26 C25 Mo2 72.4(2) . . ?
C24 C25 Mo2 73.1(2) . . ?
C25 C26 C22 108.5(5) . . ?
C25 C26 Mo2 73.6(2) . . ?
C22 C26 Mo2 72.2(2) . . ?
O27 C27 Fe1 173.9(3) . . ?
O28 C28 Fe1 179.1(4) . . ?
O29 C29 Fe2 169.0(3) . . ?
O30 C30 Fe2 177.3(3) . . ?
O31 C31 Fe3 177.5(3) . . ?
O32 C32 Fe3 178.9(3) . . ?
O33 C33 Fe3 176.8(3) . . ?
O34 C34 Fe4 162.5(3) . . ?
O35 C35 Fe4 178.1(4) . . ?

loop_
_geom_bond_atom_site_label_1
_geom_bond_atom_site_label_2
_geom_bond_distance
_geom_bond_site_symmetry_2
_geom_bond_publ_flag
Mo1 C9 2.034(3) . ?
Mo1 S1 2.3217(9) . ?
Mo1 C18 2.338(4) . ?
Mo1 S2 2.3475(10) . ?
Mo1 C17 2.353(3) . ?
Mo1 C19 2.364(4) . ?
Mo1 C21 2.371(4) . ?
Mo1 C20 2.387(4) . ?
Mo1 Fe4 2.7453(5) . ?
Mo1 Mo2 2.8416(4) . ?
Mo1 Fe1 2.9574(6) . ?
Mo2 C1 1.995(3) . ?
Mo2 S2 2.3207(9) . ?
Mo2 C22 2.339(4) . ?
Mo2 C26 2.356(4) . ?
Mo2 C23 2.363(4) . ?
Mo2 S1 2.3669(10) . ?
Mo2 C25 2.371(4) . ?
Mo2 C24 2.375(4) . ?
Mo2 Fe1 2.7214(6) . ?
Mo2 Fe4 2.7763(5) . ?
Fe1 C28 1.783(4) . ?
Fe1 C27 1.814(5) . ?
Fe1 C1 2.028(3) . ?
Fe1 C2 2.090(3) . ?
Fe1 S1 2.2461(11) . ?
Fe1 Fe2 2.6487(7) . ?
Fe2 C30 1.787(4) . ?
Fe2 C29 1.796(4) . ?
Fe2 C2 1.953(3) . ?
Fe2 C9 2.083(3) . ?
Fe2 C10 2.120(3) . ?
Fe2 C1 2.269(3) . ?
Fe2 Fe3 2.5296(6) . ?
Fe2 Fe4 2.6008(7) . ?
Fe3 C31 1.769(4) . ?
Fe3 C33 1.805(4) . ?
Fe3 C32 1.827(4) . ?
Fe3 C10 1.987(3) . ?
Fe3 Fe4 2.7418(7) . ?
Fe4 C35 1.805(4) . ?
Fe4 C34 1.810(4) . ?
Fe4 C9 2.091(3) . ?
Fe4 C1 2.221(3) . ?
Fe4 S2 2.2292(10) . ?
C1 C2 1.362(4) . ?
C2 C3 1.481(4) . ?
C3 C4 1.393(5) . ?
C3 C8 1.399(5) . ?
C4 C5 1.396(5) . ?
C5 C6 1.362(6) . ?
C6 C7 1.376(6) . ?
C7 C8 1.388(5) . ?
C9 C10 1.391(4) . ?
C10 C11 1.502(4) . ?
C11 C12 1.385(4) . ?
C11 C16 1.394(4) . ?
C12 C13 1.392(5) . ?
C13 C14 1.383(5) . ?
C14 C15 1.375(5) . ?
C15 C16 1.386(5) . ?
C17 C21 1.396(6) . ?
C17 C18 1.404(6) . ?
C18 C19 1.382(6) . ?
C19 C20 1.374(5) . ?
C20 C21 1.406(5) . ?
C22 C26 1.382(6) . ?
C22 C23 1.399(6) . ?
C23 C24 1.417(6) . ?
C24 C25 1.389(6) . ?
C25 C26 1.380(6) . ?
O27 C27 1.145(4) . ?
C28 O28 1.157(4) . ?
O29 C29 1.156(4) . ?
O30 C30 1.150(4) . ?
C31 O31 1.157(4) . ?
O32 C32 1.150(4) . ?
O33 C33 1.137(4) . ?
O34 C34 1.165(4) . ?
O35 C35 1.146(4) . ?
